data_1522513
loop_
_publ_author_name
'Meot-Meyer, M.'
'Venturini, G.'
'Roques, B.'
'Malaman, B.'

_publ_section_title
;
 Magnetic ordering in Nd Rh2 Si2 and Er Rh2 Si2
;
_journal_name_full 'Solid State Communications'
_journal_page_first 395
_journal_page_last 398
_journal_volume 52
_journal_year 1984
_chemical_formula_sum 'Nd Rh2 Sn4'
_space_group_IT_number 62
_symmetry_space_group_name_Hall '-P 2ac 2n'
_symmetry_space_group_name_H-M 'P n m a'
_cell_angle_alpha 90
_cell_angle_beta 90
_cell_angle_gamma 90
_cell_formula_units_Z 4
_cell_length_a 18.535
_cell_length_b 4.463
_cell_length_c 7.299
_cell_volume 603.786
_citation_journal_id_ASTM SSCOA4
_cod_data_source_file Meot-Meyer_SSCOA4_1984_1438.cif
_cod_data_source_block Nd1Rh2Sn4
_cod_original_cell_volume 603.7857
_cod_original_formula_sum 'Nd1 Rh2 Sn4'
_cod_database_code 1522513

loop_
_symmetry_equiv_pos_as_xyz
x,y,z
-x+1/2,-y,z+1/2
x+1/2,-y+1/2,-z+1/2
-x,y+1/2,-z
-x,-y,-z
x-1/2,y,-z-1/2
-x-1/2,y-1/2,z-1/2
x,-y-1/2,z

loop_
_atom_site_label
_atom_site_type_symbol
_atom_site_fract_x
_atom_site_fract_y
_atom_site_fract_z
_atom_site_occupancy
_atom_site_U_iso_or_equiv
Nd1 Nd 0.3574 0.25 0.5021 1 0.0
Sn1 Sn 0.682 0.25 0.1957 1 0.0
Rh1 Rh 0.5378 0.25 0.26 1 0.0
Sn2 Sn 0.6938 0.25 0.7792 1 0.0
Sn3 Sn 0.5315 0.25 0.6377 1 0.0
Sn4 Sn 0.4315 0.25 0.989 1 0.0
Rh2 Rh 0.7827 0.25 0.482 1 0.0
